data_4080872
loop_
_publ_author_name
'McKeown, Bradley A.'
'Gonzalez, H. Emanuel'
'Friedfeld, Max R.'
'Brosnahan, Anna M.'
'Gunnoe, T. Brent'
'Cundari, Thomas R.'
'Sabat, Michal'

_publ_section_title
;
 Platinum(II)-Catalyzed Ethylene Hydrophenylation: Switching Selectivity
 between Alkyl- and Vinylbenzene Production
;
_journal_issue 9
_journal_name_full Organometallics
_journal_page_first 2857
_journal_paper_doi 10.1021/om400306w
_journal_volume 32
_journal_year 2013
_chemical_formula_sum 'C45 H25 B F24 N4 O4 Pt'
_chemical_formula_weight 1347.59
_chemical_name_systematic
; 
 ? 
;
_space_group_IT_number 14
_symmetry_cell_setting monoclinic
_symmetry_space_group_name_Hall '-P 2yn'
_symmetry_space_group_name_H-M 'P 1 21/n 1'
_atom_sites_solution_hydrogens geom
_atom_sites_solution_primary direct
_atom_sites_solution_secondary difmap
_audit_creation_method SHELXL-97
_cell_angle_alpha 90.00
_cell_angle_beta 92.806(2)
_cell_angle_gamma 90.00
_cell_formula_units_Z 4
_cell_length_a 13.9767(15)
_cell_length_b 17.7168(18)
_cell_length_c 19.951(2)
_cell_measurement_reflns_used 4112
_cell_measurement_temperature 293(2)
_cell_measurement_theta_max 24.67
_cell_measurement_theta_min 2.24
_cell_volume 4934.4(9)
_computing_structure_refinement 'SHELXL-97 (Sheldrick, 1997)'
_computing_structure_solution 'SHELXS-97 (Sheldrick, 1990)'
_diffrn_ambient_temperature 293(2)
_diffrn_measured_fraction_theta_full 0.996
_diffrn_measured_fraction_theta_max 0.996
_diffrn_radiation_monochromator graphite
_diffrn_radiation_source 'fine-focus sealed tube'
_diffrn_radiation_type MoK\a
_diffrn_radiation_wavelength 0.71073
_diffrn_reflns_av_R_equivalents 0.1386
_diffrn_reflns_av_sigmaI/netI 0.1611
_diffrn_reflns_limit_h_max 16
_diffrn_reflns_limit_h_min -15
_diffrn_reflns_limit_k_max 21
_diffrn_reflns_limit_k_min -21
_diffrn_reflns_limit_l_max 23
_diffrn_reflns_limit_l_min -23
_diffrn_reflns_number 29164
_diffrn_reflns_theta_full 25.03
_diffrn_reflns_theta_max 25.03
_diffrn_reflns_theta_min 1.54
_exptl_absorpt_coefficient_mu 2.982
_exptl_absorpt_correction_type empirical
_exptl_absorpt_process_details SADABS
_exptl_crystal_colour 'light yellow'
_exptl_crystal_density_diffrn 1.814
_exptl_crystal_density_method 'not measured'
_exptl_crystal_F_000 2616
_exptl_crystal_size_max 0.28
_exptl_crystal_size_mid 0.04
_exptl_crystal_size_min 0.02
_refine_diff_density_max 1.206
_refine_diff_density_min -0.907
_refine_diff_density_rms 0.103
_refine_ls_extinction_method none
_refine_ls_goodness_of_fit_ref 0.964
_refine_ls_hydrogen_treatment constr
_refine_ls_matrix_type full
_refine_ls_number_parameters 740
_refine_ls_number_reflns 8694
_refine_ls_number_restraints 18
_refine_ls_restrained_S_all 0.963
_refine_ls_R_factor_all 0.1867
_refine_ls_R_factor_gt 0.0664
_refine_ls_shift/su_max 0.281
_refine_ls_shift/su_mean 0.009
_refine_ls_structure_factor_coef Fsqd
_refine_ls_weighting_details 'calc w=1/[\s^2^(Fo^2^)+(0.0669P)^2^+0.0000P] where P=(Fo^2^+2Fc^2^)/3'
_refine_ls_weighting_scheme calc
_refine_ls_wR_factor_gt 0.1376
_refine_ls_wR_factor_ref 0.1856
_reflns_number_gt 3549
_reflns_number_total 8694
_reflns_threshold_expression >2sigma(I)
_cod_data_source_file om400306w_si_001.cif
_cod_data_source_block nbpyPtMeEthylene
_cod_original_cell_volume 4934.3(9)
_cod_original_sg_symbol_H-M P21/n
_cod_database_code 4080872

loop_
_symmetry_equiv_pos_as_xyz
'x, y, z'
'-x+1/2, y+1/2, -z+1/2'
'-x, -y, -z'
'x-1/2, -y-1/2, z-1/2'

loop_
_atom_site_label
_atom_site_type_symbol
_atom_site_fract_x
_atom_site_fract_y
_atom_site_fract_z
_atom_site_U_iso_or_equiv
_atom_site_adp_type
_atom_site_occupancy
_atom_site_symmetry_multiplicity
_atom_site_calc_flag
_atom_site_refinement_flags
_atom_site_disorder_assembly
_atom_site_disorder_group
Pt1 Pt 0.22081(3) 0.17999(2) 0.154042(16) 0.08717(13) Uani 1 1 d . . .
O1 O 0.2819(5) -0.2101(4) 0.1367(4) 0.140(3) Uani 1 1 d . . .
O2 O 0.1462(6) -0.2043(4) 0.1787(5) 0.166(4) Uani 1 1 d . . .
O3 O -0.1830(5) 0.0063(4) 0.2649(4) 0.129(3) Uani 1 1 d . . .
O4 O -0.2430(5) 0.1164(4) 0.2486(4) 0.137(3) Uani 1 1 d . . .
N1 N 0.2266(5) 0.0608(4) 0.1539(3) 0.080(2) Uani 1 1 d . . .
N2 N 0.0866(5) 0.1505(3) 0.1839(2) 0.0676(19) Uani 1 1 d . . .
N3 N 0.2139(5) -0.1789(4) 0.1562(4) 0.091(2) Uani 1 1 d . . .
N4 N -0.1790(5) 0.0714(4) 0.2477(4) 0.089(2) Uani 1 1 d . . .
C1 C 0.2003(8) 0.2926(5) 0.1598(6) 0.145(5) Uani 1 1 d . . .
H1A H 0.1509 0.3076 0.1274 0.217 Uiso 1 1 calc R . .
H1B H 0.2587 0.3183 0.1507 0.217 Uiso 1 1 calc R . .
H1C H 0.1815 0.3056 0.2040 0.217 Uiso 1 1 calc R . .
C2 C 0.3674(9) 0.1986(8) 0.1580(5) 0.160(5) Uani 1 1 d U . .
H2A H 0.3893 0.2456 0.1786 0.192 Uiso 1 1 calc R . .
H2B H 0.4075 0.1558 0.1706 0.192 Uiso 1 1 calc R . .
C3 C 0.3367(9) 0.2026(7) 0.0929(7) 0.168(5) Uani 1 1 d U . .
H3A H 0.3563 0.1619 0.0640 0.201 Uiso 1 1 calc R . .
H3B H 0.3380 0.2519 0.0720 0.201 Uiso 1 1 calc R . .
C4 C 0.0147(6) 0.1978(4) 0.1951(4) 0.078(3) Uani 1 1 d . . .
H4 H 0.0247 0.2491 0.1889 0.093 Uiso 1 1 calc R . .
C5 C -0.0727(6) 0.1748(5) 0.2153(4) 0.085(3) Uani 1 1 d . . .
H5 H -0.1210 0.2094 0.2232 0.102 Uiso 1 1 calc R . .
C6 C -0.0862(6) 0.0991(4) 0.2235(3) 0.069(2) Uani 1 1 d . . .
C7 C -0.0150(5) 0.0488(4) 0.2107(3) 0.065(2) Uani 1 1 d . . .
H7 H -0.0245 -0.0028 0.2157 0.078 Uiso 1 1 calc R . .
C8 C 0.0687(5) 0.0754(4) 0.1906(3) 0.053(2) Uani 1 1 d . . .
C9 C 0.1473(5) 0.0254(5) 0.1751(3) 0.069(3) Uani 1 1 d . . .
C10 C 0.1443(6) -0.0536(4) 0.1769(3) 0.072(3) Uani 1 1 d . . .
H10 H 0.0900 -0.0778 0.1915 0.087 Uiso 1 1 calc R . .
C11 C 0.2199(6) -0.0955(5) 0.1574(4) 0.073(2) Uani 1 1 d . . .
C12 C 0.3012(6) -0.0572(5) 0.1370(3) 0.078(3) Uani 1 1 d . . .
H12 H 0.3547 -0.0838 0.1243 0.094 Uiso 1 1 calc R . .
C13 C 0.3005(7) 0.0203(5) 0.1362(4) 0.087(3) Uani 1 1 d . . .
H13 H 0.3546 0.0454 0.1225 0.104 Uiso 1 1 calc R . .
C14 C 0.6343(5) 0.3424(3) 0.0489(3) 0.0450(19) Uani 1 1 d . . .
C15 C 0.5834(5) 0.3073(4) -0.0066(3) 0.057(2) Uani 1 1 d . . .
H15 H 0.6131 0.2700 -0.0309 0.068 Uiso 1 1 calc R . .
C16 C 0.4900(5) 0.3284(5) -0.0247(3) 0.071(2) Uani 1 1 d . . .
C17 C 0.4401(5) 0.3806(5) 0.0114(3) 0.073(3) Uani 1 1 d . . .
H17 H 0.3769 0.3930 -0.0004 0.088 Uiso 1 1 calc R . .
C18 C 0.4876(5) 0.4129(4) 0.0649(3) 0.055(2) Uani 1 1 d . . .
C19 C 0.5825(5) 0.3959(4) 0.0820(3) 0.051(2) Uani 1 1 d . . .
H19 H 0.6128 0.4218 0.1176 0.061 Uiso 1 1 calc R . .
C20 C 0.4445(7) 0.2883(6) -0.0821(4) 0.117(4) Uani 1 1 d . . .
C21 C 0.4383(5) 0.4688(5) 0.1061(4) 0.081(3) Uani 1 1 d . . .
C22 C 0.7715(5) 0.3384(3) 0.1477(3) 0.0472(19) Uani 1 1 d . . .
C23 C 0.7051(4) 0.3130(4) 0.1930(3) 0.0479(19) Uani 1 1 d . . .
H23 H 0.6486 0.2903 0.1767 0.058 Uiso 1 1 calc R . .
C24 C 0.7216(5) 0.3208(4) 0.2612(3) 0.062(2) Uani 1 1 d . . .
C25 C 0.8032(5) 0.3524(4) 0.2867(3) 0.064(2) Uani 1 1 d . . .
H25 H 0.8132 0.3585 0.3328 0.077 Uiso 1 1 calc R . .
C26 C 0.8714(5) 0.3754(4) 0.2439(3) 0.052(2) Uani 1 1 d . . .
C27 C 0.8569(5) 0.3687(4) 0.1757(3) 0.0490(19) Uani 1 1 d . . .
H27 H 0.9044 0.3846 0.1477 0.059 Uiso 1 1 calc R . .
C28 C 0.6479(6) 0.3009(5) 0.3068(4) 0.088(3) Uani 1 1 d . . .
C29 C 0.9623(6) 0.4108(5) 0.2704(4) 0.089(3) Uani 1 1 d . . .
C30 C 0.7999(4) 0.3938(4) 0.0202(3) 0.0469(19) Uani 1 1 d . . .
C31 C 0.8243(4) 0.4653(4) 0.0436(3) 0.0494(19) Uani 1 1 d . . .
H31 H 0.8200 0.4762 0.0890 0.059 Uiso 1 1 calc R . .
C32 C 0.8544(5) 0.5199(3) 0.0012(3) 0.055(2) Uani 1 1 d . . .
C33 C 0.8627(5) 0.5070(4) -0.0664(3) 0.060(2) Uani 1 1 d . . .
H33 H 0.8848 0.5444 -0.0945 0.072 Uiso 1 1 calc R . .
C34 C 0.8371(5) 0.4369(4) -0.0908(3) 0.056(2) Uani 1 1 d . . .
C35 C 0.8066(4) 0.3827(4) -0.0486(3) 0.0455(19) Uani 1 1 d . . .
H35 H 0.7892 0.3360 -0.0665 0.055 Uiso 1 1 calc R . .
C36 C 0.8787(6) 0.5954(4) 0.0270(4) 0.074(3) Uani 1 1 d . . .
C37 C 0.8326(7) 0.4226(5) -0.1632(4) 0.089(3) Uani 1 1 d . . .
C38 C 0.7824(5) 0.2439(4) 0.0489(3) 0.053(2) Uani 1 1 d . . .
C39 C 0.8752(5) 0.2261(4) 0.0280(3) 0.0485(19) Uani 1 1 d . . .
H39 H 0.9180 0.2649 0.0199 0.058 Uiso 1 1 calc R . .
C40 C 0.9034(5) 0.1509(4) 0.0194(3) 0.059(2) Uani 1 1 d . . .
C41 C 0.8418(6) 0.0917(4) 0.0317(3) 0.074(3) Uani 1 1 d . . .
H41 H 0.8601 0.0418 0.0258 0.089 Uiso 1 1 calc R . .
C42 C 0.7550(6) 0.1095(4) 0.0525(4) 0.070(2) Uani 1 1 d . A .
C43 C 0.7256(6) 0.1818(4) 0.0605(3) 0.064(2) Uani 1 1 d . . .
H43 H 0.6640 0.1900 0.0745 0.077 Uiso 1 1 calc R . .
C44 C 0.9990(6) 0.1349(5) -0.0037(4) 0.075(3) Uani 1 1 d . . .
C45 C 0.6863(9) 0.0448(6) 0.0661(5) 0.122(4) Uani 1 1 d . . .
F1 F 0.4956(4) 0.2766(5) -0.1320(3) 0.176(3) Uani 1 1 d . . .
F2 F 0.4050(6) 0.2286(5) -0.0687(3) 0.253(4) Uani 1 1 d . . .
F3 F 0.3743(5) 0.3278(5) -0.1133(3) 0.213(4) Uani 1 1 d . . .
F4 F 0.4910(4) 0.5231(3) 0.1317(3) 0.122(2) Uani 1 1 d . . .
F5 F 0.3697(4) 0.5043(4) 0.0723(3) 0.172(3) Uani 1 1 d . . .
F6 F 0.4012(5) 0.4384(3) 0.1572(3) 0.174(2) Uani 1 1 d . . .
F7 F 0.5991(5) 0.2380(4) 0.2882(3) 0.180(3) Uani 1 1 d . . .
F8 F 0.5753(4) 0.3479(4) 0.3051(3) 0.158(2) Uani 1 1 d . . .
F9 F 0.6715(4) 0.2862(5) 0.3666(3) 0.186(3) Uani 1 1 d . . .
F10 F 0.9679(4) 0.4175(4) 0.3370(3) 0.146(2) Uani 1 1 d . . .
F11 F 1.0380(4) 0.3822(4) 0.2523(4) 0.197(3) Uani 1 1 d . . .
F12 F 0.9658(5) 0.4822(4) 0.2559(4) 0.171(3) Uani 1 1 d . . .
F13 F 0.9099(5) 0.5969(3) 0.0901(3) 0.156(3) Uani 1 1 d . . .
F14 F 0.8101(4) 0.6438(3) 0.0215(3) 0.135(2) Uani 1 1 d . . .
F15 F 0.9491(4) 0.6291(3) -0.0024(3) 0.137(2) Uani 1 1 d . . .
F16 F 0.7529(4) 0.3873(4) -0.1857(2) 0.138(2) Uani 1 1 d . . .
F17 F 0.8992(5) 0.3822(4) -0.1833(3) 0.160(3) Uani 1 1 d . . .
F18 F 0.8266(5) 0.4835(3) -0.2005(2) 0.145(3) Uani 1 1 d . . .
F19 F 1.0576(4) 0.1925(3) -0.0057(4) 0.147(3) Uani 1 1 d . . .
F20 F 1.0011(4) 0.1017(4) -0.0619(2) 0.128(2) Uani 1 1 d . . .
F21 F 1.0488(4) 0.0859(3) 0.0364(3) 0.125(2) Uani 1 1 d . . .
F22 F 0.7151(8) -0.0249(5) 0.0477(7) 0.181(7) Uani 0.50 1 d PD A 1
F23 F 0.6632(10) 0.0427(8) 0.1245(5) 0.189(6) Uani 0.50 1 d PD A 1
F24 F 0.6030(8) 0.0505(6) 0.0264(7) 0.166(7) Uani 0.50 1 d PD A 1
F22' F 0.7299(8) -0.0001(6) 0.1166(6) 0.147(6) Uani 0.50 1 d PD A 2
F23' F 0.6047(9) 0.0635(7) 0.0971(7) 0.170(6) Uani 0.50 1 d PD A 2
F24' F 0.6667(12) 0.0042(7) 0.0190(5) 0.192(7) Uani 0.50 1 d PD A 2
B1 B 0.7503(6) 0.3293(4) 0.0657(4) 0.050(2) Uani 1 1 d . . .

loop_
_atom_site_aniso_label
_atom_site_aniso_U_11
_atom_site_aniso_U_22
_atom_site_aniso_U_33
_atom_site_aniso_U_23
_atom_site_aniso_U_13
_atom_site_aniso_U_12
Pt1 0.1178(3) 0.0785(2) 0.06583(18) 0.0112(2) 0.01140(18) -0.0117(3)
O1 0.119(5) 0.107(5) 0.197(7) -0.048(5) 0.027(5) 0.037(4)
O2 0.141(6) 0.056(4) 0.309(10) -0.001(5) 0.081(7) 0.006(4)
O3 0.111(5) 0.100(5) 0.180(6) -0.001(5) 0.038(5) -0.005(4)
O4 0.113(5) 0.126(6) 0.174(6) -0.001(5) 0.028(5) 0.031(5)
N1 0.089(5) 0.105(5) 0.045(3) -0.002(4) -0.008(3) 0.035(4)
N2 0.100(5) 0.058(4) 0.043(3) 0.008(3) -0.014(3) 0.008(4)
N3 0.074(5) 0.075(5) 0.124(6) -0.010(5) 0.008(4) 0.023(5)
N4 0.058(5) 0.087(5) 0.121(6) -0.015(5) 0.005(4) 0.010(4)
C1 0.155(10) 0.055(5) 0.230(13) 0.002(7) 0.071(9) -0.012(6)
C2 0.180(11) 0.181(12) 0.125(8) 0.019(8) 0.061(8) -0.001(10)
C3 0.182(11) 0.134(10) 0.195(11) 0.026(9) 0.104(9) -0.011(9)
C4 0.101(6) 0.051(5) 0.080(5) 0.016(4) -0.006(5) 0.026(5)
C5 0.092(6) 0.082(6) 0.082(5) -0.013(5) 0.004(5) 0.014(6)
C6 0.087(6) 0.064(5) 0.055(4) -0.004(4) -0.008(4) -0.003(5)
C7 0.076(5) 0.066(5) 0.052(4) -0.003(4) 0.005(4) 0.017(5)
C8 0.070(5) 0.046(4) 0.043(4) 0.006(3) -0.005(4) 0.017(4)
C9 0.055(5) 0.109(7) 0.044(4) 0.003(4) -0.003(4) -0.020(5)
C10 0.097(6) 0.059(5) 0.058(4) 0.004(4) -0.012(4) 0.000(5)
C11 0.069(5) 0.071(5) 0.079(5) -0.011(5) -0.009(4) 0.011(5)
C12 0.077(6) 0.102(6) 0.055(4) -0.021(4) -0.015(4) 0.037(5)
C13 0.095(7) 0.088(7) 0.076(5) 0.009(5) -0.008(5) -0.023(6)
C14 0.054(4) 0.044(4) 0.038(3) 0.006(3) 0.015(3) -0.004(3)
C15 0.066(5) 0.054(4) 0.050(4) -0.001(3) 0.007(3) -0.007(4)
C16 0.050(5) 0.104(6) 0.058(4) -0.007(4) -0.012(4) -0.012(5)
C17 0.052(5) 0.108(7) 0.059(4) 0.008(5) 0.002(4) -0.014(5)
C18 0.060(5) 0.066(5) 0.039(3) -0.002(3) 0.003(3) 0.003(4)
C19 0.053(5) 0.053(4) 0.047(4) -0.003(3) -0.002(3) -0.004(4)
C20 0.109(7) 0.158(9) 0.080(5) -0.046(6) -0.028(5) -0.034(7)
C21 0.037(4) 0.120(7) 0.088(5) -0.017(5) 0.014(4) 0.005(5)
C22 0.047(4) 0.051(4) 0.044(3) 0.005(3) 0.006(3) 0.009(4)
C23 0.040(4) 0.053(4) 0.051(3) -0.002(3) 0.002(3) 0.006(4)
C24 0.062(5) 0.079(5) 0.047(4) 0.004(4) 0.014(3) 0.018(5)
C25 0.086(6) 0.067(5) 0.040(4) -0.002(3) 0.001(4) 0.033(4)
C26 0.049(4) 0.055(4) 0.051(4) -0.001(3) -0.005(3) 0.004(4)
C27 0.043(4) 0.051(4) 0.053(4) 0.018(3) 0.005(3) 0.004(4)
C28 0.082(6) 0.104(7) 0.081(5) 0.020(5) 0.018(5) -0.005(5)
C29 0.099(7) 0.100(6) 0.066(5) -0.003(5) -0.018(5) -0.021(6)
C30 0.042(4) 0.044(4) 0.055(4) 0.002(3) 0.010(3) 0.001(3)
C31 0.049(4) 0.043(4) 0.058(4) 0.005(3) 0.012(3) 0.003(4)
C32 0.049(4) 0.031(4) 0.083(5) 0.004(4) -0.011(4) 0.000(3)
C33 0.058(5) 0.049(4) 0.074(5) 0.020(4) 0.003(4) -0.001(4)
C34 0.060(5) 0.052(4) 0.057(4) 0.013(4) 0.013(4) 0.001(4)
C35 0.038(4) 0.048(4) 0.051(4) -0.001(3) 0.004(3) 0.001(3)
C36 0.072(6) 0.047(4) 0.103(6) 0.004(4) -0.003(5) -0.008(5)
C37 0.101(7) 0.084(6) 0.082(6) 0.028(5) 0.023(5) 0.011(6)
C38 0.065(5) 0.056(4) 0.038(3) -0.001(3) 0.009(3) -0.008(4)
C39 0.050(4) 0.054(4) 0.042(3) 0.007(3) 0.016(3) 0.003(4)
C40 0.071(5) 0.047(4) 0.059(4) 0.008(4) 0.015(4) 0.009(4)
C41 0.132(7) 0.037(4) 0.054(4) -0.003(4) 0.021(5) 0.013(5)
C42 0.104(6) 0.046(5) 0.063(4) 0.005(4) 0.035(4) -0.008(5)
C43 0.087(5) 0.046(4) 0.064(4) -0.001(4) 0.033(4) -0.006(5)
C44 0.091(6) 0.067(5) 0.067(5) -0.002(4) 0.007(5) 0.024(5)
C45 0.205(11) 0.070(6) 0.094(7) 0.001(6) 0.046(7) 0.005(8)
F1 0.131(5) 0.311(8) 0.086(3) -0.099(4) -0.006(3) -0.023(5)
F2 0.393(9) 0.252(7) 0.110(4) -0.031(5) -0.041(5) -0.232(6)
F3 0.145(5) 0.349(11) 0.139(5) -0.091(6) -0.071(4) 0.032(7)
F4 0.107(4) 0.109(4) 0.150(4) -0.054(3) 0.008(3) 0.020(3)
F5 0.141(4) 0.228(6) 0.142(4) -0.054(4) -0.039(4) 0.124(4)
F6 0.236(5) 0.112(5) 0.189(5) -0.005(4) 0.169(4) 0.025(4)
F7 0.180(5) 0.193(6) 0.179(5) 0.007(5) 0.121(4) -0.068(5)
F8 0.126(4) 0.186(6) 0.171(5) 0.072(4) 0.089(4) 0.065(4)
F9 0.126(5) 0.348(9) 0.087(3) 0.107(4) 0.034(3) 0.022(6)
F10 0.117(4) 0.212(6) 0.104(4) -0.054(4) -0.033(3) -0.015(4)
F11 0.042(3) 0.256(6) 0.290(7) -0.185(5) -0.015(4) 0.014(4)
F12 0.159(5) 0.127(5) 0.222(7) 0.001(5) -0.054(5) -0.063(5)
F13 0.258(7) 0.079(3) 0.123(4) -0.016(3) -0.064(4) -0.038(4)
F14 0.083(4) 0.072(3) 0.249(7) -0.048(4) -0.015(4) 0.015(3)
F15 0.109(4) 0.073(3) 0.230(7) -0.011(4) 0.026(4) -0.047(3)
F16 0.170(5) 0.184(6) 0.059(3) -0.001(3) -0.005(3) -0.054(5)
F17 0.179(6) 0.223(7) 0.080(3) -0.022(4) 0.024(4) 0.076(6)
F18 0.249(7) 0.122(5) 0.065(3) 0.020(3) 0.020(4) -0.010(5)
F19 0.097(4) 0.092(4) 0.261(7) -0.018(4) 0.089(4) 0.016(3)
F20 0.113(4) 0.206(6) 0.067(3) -0.037(3) 0.014(3) 0.036(4)
F21 0.119(4) 0.149(5) 0.108(4) 0.004(4) 0.008(3) 0.061(4)
F22 0.164(11) 0.027(5) 0.36(2) -0.022(9) 0.086(12) -0.042(6)
F23 0.243(13) 0.181(13) 0.153(10) 0.020(10) 0.105(10) -0.098(12)
F24 0.119(9) 0.077(8) 0.302(19) 0.003(10) 0.020(11) -0.048(8)
F22' 0.211(14) 0.083(8) 0.146(10) 0.035(8) 0.003(10) -0.017(9)
F23' 0.171(12) 0.110(10) 0.235(16) -0.047(10) 0.078(12) -0.082(9)
F24' 0.36(2) 0.130(10) 0.095(8) -0.040(7) 0.079(10) -0.149(12)
B1 0.059(5) 0.049(5) 0.043(4) -0.007(4) 0.010(4) 0.002(5)

loop_
_atom_type_symbol
_atom_type_description
_atom_type_scat_dispersion_real
_atom_type_scat_dispersion_imag
_atom_type_scat_source
C C 0.0033 0.0016 'International Tables Vol C Tables 4.2.6.8 and 6.1.1.4'
H H 0.0000 0.0000 'International Tables Vol C Tables 4.2.6.8 and 6.1.1.4'
B B 0.0013 0.0007 'International Tables Vol C Tables 4.2.6.8 and 6.1.1.4'
N N 0.0061 0.0033 'International Tables Vol C Tables 4.2.6.8 and 6.1.1.4'
O O 0.0106 0.0060 'International Tables Vol C Tables 4.2.6.8 and 6.1.1.4'
F F 0.0171 0.0103 'International Tables Vol C Tables 4.2.6.8 and 6.1.1.4'
Pt Pt -1.7033 8.3905 'International Tables Vol C Tables 4.2.6.8 and 6.1.1.4'

loop_
_geom_angle_atom_site_label_1
_geom_angle_atom_site_label_2
_geom_angle_atom_site_label_3
_geom_angle
C1 Pt1 N2 95.8(3)
C1 Pt1 C2 89.0(5)
N2 Pt1 C2 160.1(3)
C1 Pt1 C3 87.7(5)
N2 Pt1 C3 161.5(4)
C2 Pt1 C3 37.6(4)
C1 Pt1 N1 173.1(3)
N2 Pt1 N1 77.5(2)
C2 Pt1 N1 97.0(4)
C3 Pt1 N1 99.1(4)
C13 N1 C9 119.5(7)
C13 N1 Pt1 125.0(6)
C9 N1 Pt1 115.4(5)
C4 N2 C8 117.0(7)
C4 N2 Pt1 126.3(5)
C8 N2 Pt1 116.7(5)
O2 N3 O1 129.2(8)
O2 N3 C11 115.4(7)
O1 N3 C11 115.2(8)
O4 N4 O3 125.8(8)
O4 N4 C6 116.7(8)
O3 N4 C6 117.5(7)
C3 C2 Pt1 72.8(8)
C2 C3 Pt1 69.6(7)
N2 C4 C5 123.6(7)
C6 C5 C4 117.3(8)
C5 C6 C7 120.7(8)
C5 C6 N4 119.4(8)
C7 C6 N4 119.9(7)
C8 C7 C6 118.6(7)
C7 C8 N2 122.7(7)
C7 C8 C9 121.8(7)
N2 C8 C9 115.5(7)
N1 C9 C10 119.7(7)
N1 C9 C8 114.8(7)
C10 C9 C8 125.4(7)
C11 C10 C9 120.8(8)
C10 C11 C12 118.1(7)
C10 C11 N3 120.2(8)
C12 C11 N3 121.7(7)
C13 C12 C11 118.9(8)
N1 C13 C12 123.0(8)
C19 C14 C15 114.6(6)
C19 C14 B1 122.1(5)
C15 C14 B1 122.8(6)
C16 C15 C14 120.7(6)
C17 C16 C15 122.4(6)
C17 C16 C20 121.4(7)
C15 C16 C20 116.0(7)
C18 C17 C16 117.0(7)
C17 C18 C19 121.8(7)
C17 C18 C21 119.8(7)
C19 C18 C21 118.3(6)
C14 C19 C18 123.3(6)
F2 C20 F1 107.9(10)
F2 C20 F3 103.0(8)
F1 C20 F3 98.6(7)
F2 C20 C16 115.4(8)
F1 C20 C16 116.9(8)
F3 C20 C16 113.0(9)
F6 C21 F4 104.0(7)
F6 C21 F5 107.3(7)
F4 C21 F5 103.5(8)
F6 C21 C18 112.1(8)
F4 C21 C18 116.3(6)
F5 C21 C18 112.7(7)
C23 C22 C27 116.3(5)
C23 C22 B1 121.0(6)
C27 C22 B1 122.6(6)
C24 C23 C22 121.5(6)
C25 C24 C23 120.8(7)
C25 C24 C28 118.6(6)
C23 C24 C28 120.4(7)
C24 C25 C26 119.3(6)
C27 C26 C25 121.2(6)
C27 C26 C29 118.0(6)
C25 C26 C29 120.7(6)
C26 C27 C22 120.7(6)
F9 C28 F8 109.0(8)
F9 C28 F7 101.3(8)
F8 C28 F7 97.9(7)
F9 C28 C24 119.1(8)
F8 C28 C24 113.7(7)
F7 C28 C24 113.1(7)
F11 C29 F12 106.9(8)
F11 C29 F10 108.5(7)
F12 C29 F10 97.8(7)
F11 C29 C26 116.6(7)
F12 C29 C26 111.8(7)
F10 C29 C26 113.4(7)
C31 C30 C35 115.6(6)
C31 C30 B1 123.7(6)
C35 C30 B1 120.0(6)
C32 C31 C30 121.1(6)
C31 C32 C33 122.1(6)
C31 C32 C36 120.1(7)
C33 C32 C36 117.8(6)
C34 C33 C32 117.6(6)
C35 C34 C33 120.1(6)
C35 C34 C37 119.4(7)
C33 C34 C37 120.2(7)
C34 C35 C30 123.3(6)
F14 C36 F13 106.2(7)
F14 C36 F15 103.3(6)
F13 C36 F15 101.4(7)
F14 C36 C32 114.8(6)
F13 C36 C32 114.6(6)
F15 C36 C32 115.0(7)
F17 C37 F18 108.4(8)
F17 C37 F16 104.1(8)
F18 C37 F16 99.6(7)
F17 C37 C34 114.6(7)
F18 C37 C34 114.7(7)
F16 C37 C34 114.0(7)
C43 C38 C39 114.5(6)
C43 C38 B1 122.8(6)
C39 C38 B1 122.4(6)
C40 C39 C38 120.9(6)
C41 C40 C39 121.1(7)
C41 C40 C44 119.6(7)
C39 C40 C44 119.3(7)
C42 C41 C40 117.2(7)
C41 C42 C43 122.8(7)
C41 C42 C45 117.7(7)
C43 C42 C45 119.4(8)
C42 C43 C38 123.5(7)
F20 C44 F19 106.4(7)
F20 C44 F21 101.8(6)
F19 C44 F21 102.3(7)
F20 C44 C40 115.5(7)
F19 C44 C40 116.2(7)
F21 C44 C40 113.0(6)
F24' C45 F23 131.5(13)
F24' C45 F22 45.8(9)
F23 C45 F22 109.0(11)
F24' C45 F23' 109.6(13)
F23 C45 F23' 46.4(9)
F22 C45 F23' 127.6(11)
F24' C45 F24 56.1(10)
F23 C45 F24 107.1(12)
F22 C45 F24 99.5(10)
F23' C45 F24 62.7(10)
F24' C45 F22' 107.2(10)
F23 C45 F22' 54.8(9)
F22 C45 F22' 63.4(8)
F23' C45 F22' 98.9(10)
F24 C45 F22' 141.3(11)
F24' C45 C42 115.6(10)
F23 C45 C42 112.8(10)
F22 C45 C42 116.0(10)
F23' C45 C42 116.4(9)
F24 C45 C42 111.3(9)
F22' C45 C42 107.4(10)
C38 B1 C30 114.1(6)
C38 B1 C22 105.0(5)
C30 B1 C22 114.9(5)
C38 B1 C14 111.6(6)
C30 B1 C14 103.1(5)
C22 B1 C14 108.1(5)

loop_
_geom_bond_atom_site_label_1
_geom_bond_atom_site_label_2
_geom_bond_distance
Pt1 C1 2.021(9)
Pt1 N2 2.063(6)
Pt1 C2 2.073(12)
Pt1 C3 2.113(12)
Pt1 N1 2.113(7)
O1 N3 1.181(9)
O2 N3 1.157(10)
O3 N4 1.206(9)
O4 N4 1.199(9)
N1 C13 1.320(10)
N1 C9 1.359(9)
N2 C4 1.335(9)
N2 C8 1.361(9)
N3 C11 1.481(10)
N4 C6 1.488(10)
C2 C3 1.349(16)
C4 C5 1.367(11)
C5 C6 1.366(10)
C6 C7 1.370(10)
C7 C8 1.341(10)
C8 C9 1.457(10)
C9 C10 1.401(11)
C10 C11 1.363(11)
C11 C12 1.401(11)
C12 C13 1.373(11)
C14 C19 1.380(9)
C14 C15 1.429(8)
C14 B1 1.656(10)
C15 C16 1.388(9)
C16 C17 1.382(10)
C16 C20 1.467(11)
C17 C18 1.355(9)
C18 C19 1.387(9)
C18 C21 1.479(10)
C20 F2 1.228(12)
C20 F1 1.269(11)
C20 F3 1.334(12)
C21 F6 1.285(10)
C21 F4 1.301(9)
C21 F5 1.306(9)
C22 C23 1.401(9)
C22 C27 1.402(8)
C22 B1 1.655(9)
C23 C24 1.375(8)
C24 C25 1.348(10)
C24 C28 1.451(11)
C25 C26 1.372(9)
C26 C27 1.371(8)
C26 C29 1.491(10)
C28 F9 1.251(9)
C28 F8 1.311(10)
C28 F7 1.349(11)
C29 F11 1.243(10)
C29 F12 1.299(10)
C29 F10 1.333(9)
C30 C31 1.388(8)
C30 C35 1.392(8)
C30 B1 1.634(10)
C31 C32 1.366(9)
C32 C33 1.377(9)
C32 C36 1.466(10)
C33 C34 1.375(9)
C34 C35 1.359(9)
C34 C37 1.466(10)
C36 F14 1.286(9)
C36 F13 1.312(9)
C36 F15 1.314(9)
C37 F17 1.255(10)
C37 F18 1.310(9)
C37 F16 1.337(10)
C38 C43 1.382(9)
C38 C39 1.417(9)
C38 B1 1.619(10)
C39 C40 1.403(9)
C40 C41 1.386(10)
C40 C44 1.462(11)
C41 C42 1.339(11)
C42 C43 1.357(9)
C42 C45 1.527(13)
C44 F20 1.302(8)
C44 F19 1.310(9)
C44 F21 1.351(9)
C45 F24' 1.204(13)
C45 F23 1.226(14)
C45 F22 1.356(13)
C45 F23' 1.365(16)
C45 F24 1.379(15)
C45 F22' 1.400(14)
